data_4107764
loop_
_publ_author_name
'Elky Almaraz'
'Queite A. de Paula'
'Qin Liu'
'Joseph H. Reibenspies'
'Marcetta Y. Darensbourg'
'Nicholas P. Farrell'

_publ_section_title
;
 Thiolate Bridging and Metal Exchange in Adducts of a Zinc Finger Model
 and PtII Complexes: Biomimetic Studies of Protein/Pt/DNA Interactions
;
_journal_name_full 'Journal of the American Chemical Society'
_journal_page_first 6272
_journal_page_last 6280
_journal_paper_doi 10.1021/ja711254q
_journal_volume 130
_journal_year 2008
_chemical_formula_sum 'C9 H18 N2 Pt S2'
_chemical_formula_weight 413.46
_chemical_name_systematic
; 
 ? 
;
_space_group_IT_number 62
_symmetry_cell_setting orthorhombic
_symmetry_space_group_name_Hall '-P 2ac 2n'
_symmetry_space_group_name_H-M 'P n m a'
_atom_sites_solution_hydrogens geom
_atom_sites_solution_primary direct
_atom_sites_solution_secondary difmap
_audit_creation_method SHELXL-97
_cell_angle_alpha 90.00
_cell_angle_beta 90.00
_cell_angle_gamma 90.00
_cell_formula_units_Z 4
_cell_length_a 9.965(4)
_cell_length_b 15.076(7)
_cell_length_c 7.497(3)
_cell_measurement_reflns_used 1004
_cell_measurement_temperature 110(2)
_cell_measurement_theta_max 27.45
_cell_measurement_theta_min 3.04
_cell_volume 1126.3(8)
_computing_cell_refinement 'Bruker SMART'
_computing_data_collection 'Bruker SMART'
_computing_data_reduction 'Bruker SAINT'
_computing_molecular_graphics 'Bruker SHELXTL'
_computing_publication_material 'Bruker SHELXTL'
_computing_structure_refinement 'SHELXL-97 (Sheldrick, 1997)'
_computing_structure_solution 'SHELXS-97 (Sheldrick, 1990)'
_diffrn_ambient_temperature 110(2)
_diffrn_measured_fraction_theta_full 0.833
_diffrn_measured_fraction_theta_max 0.833
_diffrn_measurement_device_type 'CCD area detector'
_diffrn_measurement_method 'phi and omega scans'
_diffrn_radiation_monochromator graphite
_diffrn_radiation_source 'fine-focus sealed tube'
_diffrn_radiation_type MoK\a
_diffrn_radiation_wavelength 0.71073
_diffrn_reflns_av_R_equivalents 0.0627
_diffrn_reflns_av_sigmaI/netI 0.0559
_diffrn_reflns_limit_h_max 11
_diffrn_reflns_limit_h_min -11
_diffrn_reflns_limit_k_max 17
_diffrn_reflns_limit_k_min -17
_diffrn_reflns_limit_l_max 8
_diffrn_reflns_limit_l_min -8
_diffrn_reflns_number 4616
_diffrn_reflns_theta_full 24.97
_diffrn_reflns_theta_max 24.97
_diffrn_reflns_theta_min 2.70
_exptl_absorpt_coefficient_mu 12.792
_exptl_absorpt_correction_T_max 0.3611
_exptl_absorpt_correction_T_min 0.1140
_exptl_absorpt_correction_type multi-scan
_exptl_absorpt_process_details sadabs
_exptl_crystal_colour yellow
_exptl_crystal_density_diffrn 2.438
_exptl_crystal_description needle
_exptl_crystal_F_000 784
_exptl_crystal_size_max 0.30
_exptl_crystal_size_mid 0.10
_exptl_crystal_size_min 0.10
_refine_diff_density_max 2.161
_refine_diff_density_min -1.783
_refine_diff_density_rms 0.282
_refine_ls_extinction_method none
_refine_ls_goodness_of_fit_ref 1.011
_refine_ls_hydrogen_treatment constr
_refine_ls_matrix_type full
_refine_ls_number_parameters 67
_refine_ls_number_reflns 854
_refine_ls_number_restraints 30
_refine_ls_restrained_S_all 1.007
_refine_ls_R_factor_all 0.0567
_refine_ls_R_factor_gt 0.0491
_refine_ls_shift/su_max 0.001
_refine_ls_shift/su_mean 0.000
_refine_ls_structure_factor_coef Fsqd
_refine_ls_weighting_details 'calc w=1/[\s^2^(Fo^2^)+(0.0900P)^2^+4.2734P] where P=(Fo^2^+2Fc^2^)/3'
_refine_ls_weighting_scheme calc
_refine_ls_wR_factor_gt 0.1257
_refine_ls_wR_factor_ref 0.1320
_reflns_number_gt 710
_reflns_number_total 854
_reflns_threshold_expression >2sigma(I)
_cod_data_source_file ja711254q-file004.cif
_cod_data_source_block ptc
_cod_original_cell_volume 1126.3(9)
_cod_database_code 4107764

loop_
_symmetry_equiv_pos_as_xyz
'x, y, z'
'-x+1/2, -y, z+1/2'
'x+1/2, -y+1/2, -z+1/2'
'-x, y+1/2, -z'
'-x, -y, -z'
'x-1/2, y, -z-1/2'
'-x-1/2, y-1/2, z-1/2'
'x, -y-1/2, z'

loop_
_atom_site_label
_atom_site_type_symbol
_atom_site_fract_x
_atom_site_fract_y
_atom_site_fract_z
_atom_site_U_iso_or_equiv
_atom_site_adp_type
_atom_site_occupancy
_atom_site_symmetry_multiplicity
_atom_site_calc_flag
_atom_site_refinement_flags
Pt1 Pt 0.12712(4) 0.2500 0.19583(7) 0.0239(3) Uani 1 2 d S
S1 S 0.12258(19) 0.1312(2) 0.0040(4) 0.0271(8) Uani 1 1 d .
N1 N 0.1322(8) 0.1604(10) 0.4082(16) 0.0427(19) Uani 1 1 d U
C1 C 0.1036(13) 0.0484(13) 0.1823(17) 0.047(3) Uani 1 1 d U
H1A H 0.0069 0.0404 0.2075 0.056 Uiso 1 1 calc R
H1B H 0.1391 -0.0091 0.1394 0.056 Uiso 1 1 calc R
C2 C 0.1723(13) 0.0719(11) 0.3487(19) 0.047(2) Uani 1 1 d U
H2A H 0.1498 0.0279 0.4421 0.057 Uiso 1 1 calc R
H2B H 0.2706 0.0704 0.3298 0.057 Uiso 1 1 calc R
C3 C 0.0029(10) 0.1703(9) 0.5035(18) 0.041(2) Uani 1 1 d U
H3A H -0.0696 0.1625 0.4147 0.050 Uiso 1 1 calc R
H3B H -0.0043 0.1204 0.5889 0.050 Uiso 1 1 calc R
C4 C -0.0246(14) 0.2500 0.600(2) 0.044(3) Uani 1 2 d SU
H4A H 0.0292 0.2500 0.7058 0.052 Uiso 1 2 d SR
H4B H -0.1171 0.2500 0.6352 0.052 Uiso 1 2 d SR
C5 C 0.2434(10) 0.1938(8) 0.5227(18) 0.044(2) Uani 1 1 d U
H5A H 0.3282 0.1724 0.4796 0.053 Uiso 1 1 d R
H5B H 0.2314 0.1724 0.6422 0.053 Uiso 1 1 d R

loop_
_atom_site_aniso_label
_atom_site_aniso_U_11
_atom_site_aniso_U_22
_atom_site_aniso_U_33
_atom_site_aniso_U_23
_atom_site_aniso_U_13
_atom_site_aniso_U_12
Pt1 0.0224(4) 0.0237(6) 0.0255(5) 0.000 0.00161(19) 0.000
S1 0.0236(12) 0.030(2) 0.0274(15) -0.0033(13) -0.0011(10) -0.0016(8)
N1 0.034(3) 0.055(5) 0.039(4) 0.010(4) 0.005(3) 0.002(3)
C1 0.047(5) 0.052(7) 0.043(5) 0.015(5) -0.002(4) -0.007(5)
C2 0.045(4) 0.055(6) 0.041(4) 0.015(4) 0.000(4) -0.004(4)
C3 0.029(3) 0.058(6) 0.037(4) 0.006(3) -0.002(3) 0.000(3)
C4 0.031(5) 0.060(7) 0.040(6) 0.000 -0.002(5) 0.000
C5 0.027(4) 0.061(6) 0.044(5) 0.020(5) 0.007(4) 0.010(4)

loop_
_atom_type_symbol
_atom_type_description
_atom_type_scat_dispersion_real
_atom_type_scat_dispersion_imag
_atom_type_scat_source
C C 0.0033 0.0016 'International Tables Vol C Tables 4.2.6.8 and 6.1.1.4'
H H 0.0000 0.0000 'International Tables Vol C Tables 4.2.6.8 and 6.1.1.4'
N N 0.0061 0.0033 'International Tables Vol C Tables 4.2.6.8 and 6.1.1.4'
S S 0.1246 0.1234 'International Tables Vol C Tables 4.2.6.8 and 6.1.1.4'
Pt Pt -1.7033 8.3905 'International Tables Vol C Tables 4.2.6.8 and 6.1.1.4'

loop_
_geom_angle_atom_site_label_1
_geom_angle_atom_site_label_2
_geom_angle_atom_site_label_3
_geom_angle
_geom_angle_site_symmetry_1
_geom_angle_site_symmetry_3
N1 Pt1 N1 80.6(8) 8_565 .
N1 Pt1 S1 88.5(4) 8_565 8_565
N1 Pt1 S1 169.1(4) . 8_565
N1 Pt1 S1 169.1(4) 8_565 .
N1 Pt1 S1 88.5(4) . .
S1 Pt1 S1 102.45(17) 8_565 .
C1 S1 Pt1 94.4(6) . .
C2 N1 C3 118.5(11) . .
C2 N1 C5 106.3(9) . .
C3 N1 C5 109.6(10) . .
C2 N1 Pt1 111.4(9) . .
C3 N1 Pt1 106.3(8) . .
C5 N1 Pt1 103.8(8) . .
C2 C1 S1 114.0(11) . .
C2 C1 H1A 108.7 . .
S1 C1 H1A 108.7 . .
C2 C1 H1B 108.7 . .
S1 C1 H1B 108.7 . .
H1A C1 H1B 107.6 . .
N1 C2 C1 110.6(12) . .
N1 C2 H2A 109.5 . .
C1 C2 H2A 109.5 . .
N1 C2 H2B 109.5 . .
C1 C2 H2B 109.5 . .
H2A C2 H2B 108.1 . .
C4 C3 N1 119.7(11) . .
C4 C3 H3A 107.4 . .
N1 C3 H3A 107.4 . .
C4 C3 H3B 107.4 . .
N1 C3 H3B 107.4 . .
H3A C3 H3B 106.9 . .
C3 C4 C3 114.6(16) 8_565 .
C3 C4 H4A 108.1 8_565 .
C3 C4 H4A 108.1 . .
C3 C4 H4B 109.0 8_565 .
C3 C4 H4B 109.0 . .
H4A C4 H4B 107.8 . .
N1 C5 C5 109.7(7) . 8_565
N1 C5 H5A 110.3 . .
C5 C5 H5A 109.6 8_565 .
N1 C5 H5B 109.3 . .
C5 C5 H5B 109.6 8_565 .
H5A C5 H5B 108.2 . .

loop_
_geom_bond_atom_site_label_1
_geom_bond_atom_site_label_2
_geom_bond_distance
_geom_bond_site_symmetry_2
Pt1 N1 2.089(13) 8_565
Pt1 N1 2.089(13) .
Pt1 S1 2.298(3) 8_565
Pt1 S1 2.298(3) .
S1 C1 1.838(15) .
N1 C2 1.46(2) .
N1 C3 1.481(14) .
N1 C5 1.489(16) .
C1 C2 1.47(2) .
C1 H1A 0.9900 .
C1 H1B 0.9900 .
C2 H2A 0.9900 .
C2 H2B 0.9900 .
C3 C4 1.427(15) .
C3 H3A 0.9900 .
C3 H3B 0.9900 .
C4 C3 1.427(15) 8_565
C4 H4A 0.9600 .
C4 H4B 0.9600 .
C5 C5 1.70(2) 8_565
C5 H5A 0.9601 .
C5 H5B 0.9600 .

loop_
_geom_torsion_atom_site_label_1
_geom_torsion_atom_site_label_2
_geom_torsion_atom_site_label_3
_geom_torsion_atom_site_label_4
_geom_torsion
_geom_torsion_site_symmetry_1
_geom_torsion_site_symmetry_4
N1 Pt1 S1 C1 7.3(12) 8_565 .
N1 Pt1 S1 C1 7.2(4) . .
S1 Pt1 S1 C1 -172.8(4) 8_565 .
N1 Pt1 N1 C2 -162.3(6) 8_565 .
S1 Pt1 N1 C2 -162.3(10) 8_565 .
S1 Pt1 N1 C2 17.6(7) . .
N1 Pt1 N1 C3 67.3(9) 8_565 .
S1 Pt1 N1 C3 67.3(15) 8_565 .
S1 Pt1 N1 C3 -112.8(8) . .
N1 Pt1 N1 C5 -48.4(8) 8_565 .
S1 Pt1 N1 C5 -48.3(15) 8_565 .
S1 Pt1 N1 C5 131.6(7) . .
Pt1 S1 C1 C2 -33.3(11) . .
C3 N1 C2 C1 80.3(15) . .
C5 N1 C2 C1 -155.9(11) . .
Pt1 N1 C2 C1 -43.5(12) . .
S1 C1 C2 N1 53.1(14) . .
C2 N1 C3 C4 165.2(13) . .
C5 N1 C3 C4 43.0(17) . .
Pt1 N1 C3 C4 -68.6(13) . .
N1 C3 C4 C3 47.6(19) . 8_565
C2 N1 C5 C5 154.8(8) . 8_565
C3 N1 C5 C5 -76.0(10) . 8_565
Pt1 N1 C5 C5 37.3(6) . 8_565
